data_4020069
loop_
_publ_author_name
'Hyuma Masu'
'Masaki Sakai'
'Keiki Kishikawa'
'Makoto Yamamoto'
'Kentaro Yamaguchi'
'Shigeo Kohmoto'

_journal_name_full 'Journal of Organic Chemistry'
_journal_page_first 1423
_journal_page_last 1431
_journal_paper_doi 10.1021/jo048233m
_journal_volume 70
_journal_year 2005
_chemical_absolute_configuration rm
_chemical_formula_sum 'C52 H42 N2 O4.5'
_chemical_formula_weight 766.88
_space_group_IT_number 5
_symmetry_cell_setting monoclinic
_symmetry_space_group_name_Hall 'C 2y'
_symmetry_space_group_name_H-M 'C 1 2 1'
_atom_sites_solution_hydrogens geom
_atom_sites_solution_primary direct
_atom_sites_solution_secondary difmap
_cell_angle_alpha 90.00
_cell_angle_beta 96.767(3)
_cell_angle_gamma 90.00
_cell_formula_units_Z 4
_cell_length_a 19.550(3)
_cell_length_b 14.449(2)
_cell_length_c 14.925(2)
_cell_measurement_reflns_used 1584
_cell_measurement_temperature 150(2)
_cell_measurement_theta_max 27.2505
_cell_measurement_theta_min 2.3065
_cell_volume 4186.7(11)
_diffrn_ambient_temperature 150(2)
_diffrn_detector_area_resol_mean 8.366
_diffrn_measurement_device_type 'Bruker Smart1000 CCD'
_diffrn_measurement_method ?
_diffrn_radiation_monochromator graphite
_diffrn_radiation_source 'fine-focus sealed tube'
_diffrn_radiation_type MoK\a
_diffrn_radiation_wavelength 0.71073
_diffrn_reflns_av_R_equivalents 0.0358
_diffrn_reflns_av_sigmaI/netI 0.1150
_diffrn_reflns_limit_h_max 25
_diffrn_reflns_limit_h_min -23
_diffrn_reflns_limit_k_max 18
_diffrn_reflns_limit_k_min -18
_diffrn_reflns_limit_l_max 12
_diffrn_reflns_limit_l_min -19
_diffrn_reflns_number 10206
_diffrn_reflns_theta_max 27.48
_diffrn_reflns_theta_min 1.37
_diffrn_standards_decay_% ?
_diffrn_standards_interval_count ?
_diffrn_standards_interval_time ?
_diffrn_standards_number ?
_exptl_absorpt_coefficient_mu 0.077
_exptl_absorpt_correction_T_max 0.9847
_exptl_absorpt_correction_T_min 0.9697
_exptl_absorpt_correction_type empirical
_exptl_absorpt_process_details SADABS
_exptl_crystal_colour colourless
_exptl_crystal_density_diffrn 1.217
_exptl_crystal_density_meas ?
_exptl_crystal_density_method 'not measured'
_exptl_crystal_description prismatic
_exptl_crystal_F_000 1616
_exptl_crystal_size_max 0.40
_exptl_crystal_size_mid 0.20
_exptl_crystal_size_min 0.20
_refine_ls_abs_structure_details 'Flack H D (1983), Acta Cryst. A39, 876-881'
_refine_ls_abs_structure_Flack -1(2)
_refine_ls_extinction_coef ?
_refine_ls_extinction_method none
_refine_ls_goodness_of_fit_ref 1.071
_refine_ls_hydrogen_treatment mixed
_refine_ls_matrix_type full
_refine_ls_number_parameters 531
_refine_ls_number_reflns 7910
_refine_ls_number_restraints 1
_refine_ls_restrained_S_all 1.071
_refine_ls_R_factor_all 0.1289
_refine_ls_R_factor_gt 0.0908
_refine_ls_shift/su_max 0.019
_refine_ls_shift/su_mean 0.003
_refine_ls_structure_factor_coef Fsqd
_refine_ls_weighting_details 'calc w=1/[\s^2^(Fo^2^)+(0.1770P)^2^+1.6814P] where P=(Fo^2^+2Fc^2^)/3'
_refine_ls_weighting_scheme calc
_refine_ls_wR_factor_gt 0.2600
_refine_ls_wR_factor_ref 0.2954
_reflns_number_gt 5317
_reflns_number_total 7910
_reflns_threshold_expression >2sigma(I)
_cod_depositor_comments
;
The following automatic conversions were performed:
'_symmetry_cell_setting' value 'Monoclinic' changed to 'monoclinic'
according to '/home/saulius/struct/CIF-dictionaries/cif_core.dic'
dictionary named 'cif_core.dic' version 2.4.1 from 2010-06-29.

Automatic conversion script
Id: cif_fix_enum 1527 2010-12-29 10:47:43Z saulius 
;
_cod_original_sg_symbol_H-M C2
_cod_original_formula_sum 'C52 H42 N2 O4.50'
_cod_database_code 4020069

loop_
_symmetry_equiv_pos_as_xyz
'x, y, z'
'-x, y, -z'
'x+1/2, y+1/2, z'
'-x+1/2, y+1/2, -z'

loop_
_atom_site_label
_atom_site_type_symbol
_atom_site_fract_x
_atom_site_fract_y
_atom_site_fract_z
_atom_site_U_iso_or_equiv
_atom_site_adp_type
_atom_site_occupancy
_atom_site_symmetry_multiplicity
_atom_site_calc_flag
_atom_site_refinement_flags
_atom_site_disorder_assembly
_atom_site_disorder_group
C48 C 0.5372(2) 0.7818(4) 0.5002(3) 0.0289(10) Uani 1 1 d . . .
C46 C 0.5714(2) 0.8677(4) 0.5018(3) 0.0318(11) Uani 1 1 d . . .
O4 O 0.6781(2) 0.8328(3) 0.4426(3) 0.0447(10) Uani 1 1 d . . .
C47 C 0.5359(3) 0.9515(4) 0.5011(3) 0.0332(11) Uani 1 1 d . . .
H47 H 0.5603 1.0084 0.5022 0.040 Uiso 1 1 calc R . .
C45 C 0.6486(3) 0.8723(4) 0.4997(3) 0.0364(12) Uani 1 1 d . . .
C49 C 0.5704(3) 0.6963(4) 0.5001(3) 0.0366(12) Uani 1 1 d . . .
H49 H 0.6190 0.6953 0.4993 0.044 Uiso 1 1 calc R . .
C33 C 0.6369(3) 0.7971(4) 0.6956(3) 0.0398(13) Uani 1 1 d . . .
H33 H 0.6780 0.7767 0.6735 0.048 Uiso 1 1 calc R . .
C50 C 0.5365(3) 0.6149(4) 0.5010(4) 0.0422(13) Uani 1 1 d . . .
H50 H 0.5611 0.5582 0.5031 0.051 Uiso 1 1 calc R . .
N2 N 0.6847(2) 0.9333(4) 0.5621(3) 0.0407(11) Uani 1 1 d . . .
C39 C 0.7477(3) 1.0187(4) 0.4510(4) 0.0401(13) Uani 1 1 d . . .
C26 C 0.5322(3) 1.0132(4) 0.7091(4) 0.0429(13) Uani 1 1 d . . .
H26 H 0.5607 1.0589 0.6867 0.051 Uiso 1 1 calc R . .
C30 C 0.5122(3) 0.8546(4) 0.7540(3) 0.0393(12) Uani 1 1 d . . .
C35 C 0.5556(3) 0.9216(4) 0.7178(3) 0.0349(12) Uani 1 1 d . . .
C34 C 0.6172(3) 0.8891(4) 0.6863(3) 0.0381(12) Uani 1 1 d . . .
O3 O 0.6878(2) 1.0220(3) 0.6888(3) 0.0531(11) Uani 1 1 d . . .
C32 C 0.5961(3) 0.7335(4) 0.7379(4) 0.0477(14) Uani 1 1 d . . .
H32 H 0.6109 0.6712 0.7469 0.057 Uiso 1 1 calc R . .
C36 C 0.6640(3) 0.9552(4) 0.6465(4) 0.0389(12) Uani 1 1 d . . .
C31 C 0.5351(3) 0.7618(4) 0.7660(4) 0.0470(14) Uani 1 1 d . . .
H31 H 0.5078 0.7186 0.7940 0.056 Uiso 1 1 calc R . .
C44 C 0.7833(3) 0.9909(4) 0.3810(4) 0.0421(13) Uani 1 1 d . . .
H44 H 0.8123 0.9381 0.3894 0.050 Uiso 1 1 calc R . .
C28 C 0.4251(3) 0.9732(5) 0.7636(5) 0.0557(17) Uani 1 1 d . . .
H28 H 0.3802 0.9904 0.7757 0.067 Uiso 1 1 calc R . .
C42 C 0.7371(3) 1.1123(5) 0.2855(5) 0.0550(16) Uani 1 1 d . . .
H42 H 0.7332 1.1440 0.2294 0.066 Uiso 1 1 calc R . .
C43 C 0.7784(3) 1.0370(5) 0.2990(4) 0.0491(14) Uani 1 1 d . . .
H43 H 0.8039 1.0159 0.2526 0.059 Uiso 1 1 calc R . .
C27 C 0.4683(3) 1.0389(5) 0.7324(4) 0.0508(15) Uani 1 1 d . . .
H27 H 0.4540 1.1017 0.7270 0.061 Uiso 1 1 calc R . .
C40 C 0.7064(3) 1.0967(5) 0.4350(5) 0.0553(16) Uani 1 1 d . . .
H40 H 0.6814 1.1186 0.4816 0.066 Uiso 1 1 calc R . .
C37 C 0.7530(3) 0.9719(5) 0.5421(4) 0.0466(14) Uani 1 1 d . . .
H37 H 0.7651 1.0218 0.5877 0.056 Uiso 1 1 calc R . .
C38 C 0.8092(3) 0.8978(6) 0.5602(5) 0.0634(19) Uani 1 1 d . . .
H38A H 0.7989 0.8459 0.5186 0.095 Uiso 1 1 calc R . .
H38B H 0.8107 0.8758 0.6225 0.095 Uiso 1 1 calc R . .
H38C H 0.8540 0.9245 0.5511 0.095 Uiso 1 1 calc R . .
C29 C 0.4471(3) 0.8828(5) 0.7773(4) 0.0493(15) Uani 1 1 d . . .
H29 H 0.4184 0.8393 0.8025 0.059 Uiso 1 1 calc R . .
C41 C 0.7003(4) 1.1429(5) 0.3546(6) 0.0648(19) Uani 1 1 d . . .
H41 H 0.6713 1.1955 0.3458 0.078 Uiso 1 1 calc R . .
C23 C 0.5365(3) 0.5739(3) 0.0002(3) 0.0307(11) Uani 1 1 d . . .
O2 O 0.67238(18) 0.5290(3) -0.0646(3) 0.0461(10) Uani 1 1 d . . .
C20 C 0.6479(2) 0.4824(4) -0.0084(3) 0.0324(11) Uani 1 1 d . . .
C21 C 0.5726(2) 0.4865(4) -0.0005(3) 0.0304(11) Uani 1 1 d . . .
C22 C 0.5364(2) 0.4060(4) -0.0018(3) 0.0322(11) Uani 1 1 d . . .
H22 H 0.5599 0.3488 -0.0051 0.039 Uiso 1 1 calc R . .
C24 C 0.5724(3) 0.6596(4) 0.0046(4) 0.0411(13) Uani 1 1 d . . .
H24 H 0.6212 0.6602 0.0085 0.049 Uiso 1 1 calc R . .
N1 N 0.6871(2) 0.4185(3) 0.0455(3) 0.0382(11) Uani 1 1 d . . .
C10 C 0.5630(3) 0.4034(4) 0.2107(3) 0.0356(12) Uani 1 1 d . . .
C5 C 0.5252(3) 0.4672(4) 0.2585(3) 0.0373(12) Uani 1 1 d . . .
C6 C 0.5534(3) 0.5554(5) 0.2824(4) 0.0461(14) Uani 1 1 d . . .
H6 H 0.5290 0.5965 0.3169 0.055 Uiso 1 1 calc R . .
C8 C 0.6499(3) 0.5223(4) 0.2028(3) 0.0406(13) Uani 1 1 d . . .
H8 H 0.6917 0.5418 0.1822 0.049 Uiso 1 1 calc R . .
C25 C 0.5369(4) 0.7411(4) 0.0032(4) 0.0517(16) Uani 1 1 d . . .
H25 H 0.5613 0.7982 0.0064 0.062 Uiso 1 1 calc R . .
C9 C 0.6244(3) 0.4366(4) 0.1798(3) 0.0384(13) Uani 1 1 d . . .
C11 C 0.6646(3) 0.3756(5) 0.1214(4) 0.0420(13) Uani 1 1 d . . .
O1 O 0.6803(2) 0.2960(3) 0.1421(3) 0.0608(13) Uani 1 1 d . . .
C14 C 0.7470(2) 0.3311(4) -0.0663(4) 0.0371(12) Uani 1 1 d . . .
C4 C 0.4584(3) 0.4424(5) 0.2802(4) 0.0524(17) Uani 1 1 d . . .
H4 H 0.4331 0.4842 0.3127 0.063 Uiso 1 1 calc R . .
C3 C 0.4312(3) 0.3590(6) 0.2544(5) 0.0615(19) Uani 1 1 d . . .
H3 H 0.3856 0.3442 0.2655 0.074 Uiso 1 1 calc R . .
C15 C 0.7717(3) 0.3575(4) -0.1460(4) 0.0400(13) Uani 1 1 d . . .
H15 H 0.7940 0.4156 -0.1487 0.048 Uiso 1 1 calc R . .
C1 C 0.5339(3) 0.3149(4) 0.1916(4) 0.0459(14) Uani 1 1 d . . .
H1 H 0.5599 0.2694 0.1644 0.055 Uiso 1 1 calc R . .
C16 C 0.7644(3) 0.3013(4) -0.2213(4) 0.0473(14) Uani 1 1 d . . .
H16 H 0.7816 0.3213 -0.2750 0.057 Uiso 1 1 calc R . .
C2 C 0.4701(3) 0.2936(5) 0.2111(5) 0.0574(17) Uani 1 1 d . . .
H2 H 0.4511 0.2344 0.1958 0.069 Uiso 1 1 calc R . .
C12 C 0.7560(2) 0.3951(5) 0.0150(4) 0.0441(14) Uani 1 1 d . . .
H12 H 0.7739 0.4546 -0.0075 0.053 Uiso 1 1 calc R . .
C17 C 0.7327(3) 0.2172(5) -0.2192(5) 0.0532(16) Uani 1 1 d . . .
H17 H 0.7270 0.1791 -0.2714 0.064 Uiso 1 1 calc R . .
C13 C 0.8081(3) 0.3654(8) 0.0907(4) 0.078(3) Uani 1 1 d . . .
H13A H 0.7980 0.3020 0.1084 0.117 Uiso 1 1 calc R . .
H13B H 0.8061 0.4070 0.1423 0.117 Uiso 1 1 calc R . .
H13C H 0.8542 0.3678 0.0712 0.117 Uiso 1 1 calc R . .
C19 C 0.7148(4) 0.2456(5) -0.0635(5) 0.065(2) Uani 1 1 d . . .
H19 H 0.6968 0.2261 -0.0101 0.078 Uiso 1 1 calc R . .
C7 C 0.6154(3) 0.5818(5) 0.2563(4) 0.0472(14) Uani 1 1 d . . .
H7 H 0.6349 0.6401 0.2744 0.057 Uiso 1 1 calc R . .
C18 C 0.7091(4) 0.1882(5) -0.1398(6) 0.069(2) Uani 1 1 d . . .
H18 H 0.6888 0.1287 -0.1370 0.083 Uiso 1 1 calc R . .
O5 O 0.5000 0.1675(5) 0.0000 0.124(4) Uani 1 2 d S . .
C51 C 0.4631(5) 0.0174(6) 0.0095(5) 0.079(2) Uani 1 1 d . . .
H51A H 0.4355 -0.0274 -0.0298 0.095 Uiso 1 1 calc R . .
H51B H 0.4597 0.0016 0.0733 0.095 Uiso 1 1 calc R . .
C52 C 0.4402(5) 0.1113(7) -0.0103(8) 0.094(3) Uani 1 1 d . . .
H52A H 0.4167 0.1157 -0.0726 0.113 Uiso 1 1 calc R . .
H52B H 0.4076 0.1312 0.0320 0.113 Uiso 1 1 calc R . .

loop_
_atom_site_aniso_label
_atom_site_aniso_U_11
_atom_site_aniso_U_22
_atom_site_aniso_U_33
_atom_site_aniso_U_23
_atom_site_aniso_U_13
_atom_site_aniso_U_12
C48 0.026(2) 0.035(3) 0.025(2) -0.0009(19) -0.0005(18) 0.000(2)
C46 0.029(2) 0.044(3) 0.022(2) -0.001(2) 0.0000(18) -0.001(2)
O4 0.041(2) 0.050(2) 0.045(2) -0.0096(18) 0.0146(17) -0.0022(18)
C47 0.033(3) 0.040(3) 0.026(2) 0.000(2) 0.0014(19) 0.001(2)
C45 0.033(3) 0.041(3) 0.035(3) -0.001(2) 0.002(2) -0.005(2)
C49 0.035(3) 0.040(3) 0.035(3) -0.002(2) 0.006(2) 0.001(2)
C33 0.044(3) 0.046(3) 0.028(2) -0.007(2) 0.000(2) 0.011(3)
C50 0.046(3) 0.041(3) 0.042(3) 0.000(2) 0.016(2) 0.008(3)
N2 0.032(2) 0.055(3) 0.035(2) -0.008(2) 0.0012(18) -0.004(2)
C39 0.029(3) 0.042(3) 0.048(3) -0.008(2) 0.001(2) -0.004(2)
C26 0.040(3) 0.046(4) 0.042(3) -0.005(2) 0.004(2) 0.002(3)
C30 0.038(3) 0.046(3) 0.033(3) -0.001(2) 0.003(2) 0.000(2)
C35 0.029(2) 0.047(3) 0.028(2) -0.004(2) -0.0016(19) 0.005(2)
C34 0.040(3) 0.047(3) 0.026(2) -0.005(2) 0.000(2) 0.005(2)
O3 0.050(2) 0.056(3) 0.055(2) -0.021(2) 0.0127(19) -0.011(2)
C32 0.061(4) 0.039(3) 0.043(3) 0.002(2) 0.005(3) 0.007(3)
C36 0.030(2) 0.049(3) 0.037(3) -0.012(2) 0.005(2) -0.002(2)
C31 0.056(3) 0.045(4) 0.040(3) 0.001(2) 0.003(3) -0.002(3)
C44 0.037(3) 0.044(3) 0.046(3) -0.005(2) 0.006(2) -0.006(2)
C28 0.037(3) 0.067(5) 0.064(4) 0.000(3) 0.014(3) 0.003(3)
C42 0.050(3) 0.045(4) 0.067(4) 0.018(3) -0.003(3) -0.012(3)
C43 0.038(3) 0.055(4) 0.054(3) 0.006(3) 0.006(2) -0.013(3)
C27 0.042(3) 0.052(4) 0.059(4) -0.004(3) 0.011(3) 0.016(3)
C40 0.050(3) 0.043(4) 0.075(4) -0.002(3) 0.019(3) 0.005(3)
C37 0.028(3) 0.063(4) 0.049(3) -0.005(3) 0.004(2) -0.006(3)
C38 0.038(3) 0.089(6) 0.064(4) 0.022(4) 0.009(3) 0.008(3)
C29 0.040(3) 0.054(4) 0.055(4) 0.001(3) 0.009(3) 0.001(3)
C41 0.053(4) 0.046(4) 0.096(5) 0.010(4) 0.014(4) 0.000(3)
C23 0.039(3) 0.024(3) 0.029(2) -0.0007(19) 0.002(2) 0.003(2)
O2 0.0343(19) 0.057(3) 0.048(2) 0.013(2) 0.0103(16) 0.0002(19)
C20 0.026(2) 0.041(3) 0.030(3) 0.002(2) 0.0008(19) 0.004(2)
C21 0.027(2) 0.031(3) 0.033(3) 0.001(2) 0.0009(19) 0.000(2)
C22 0.032(2) 0.025(3) 0.039(3) -0.001(2) 0.002(2) 0.003(2)
C24 0.042(3) 0.038(3) 0.046(3) -0.004(2) 0.014(2) -0.011(2)
N1 0.026(2) 0.053(3) 0.037(2) 0.004(2) 0.0114(17) 0.0074(19)
C10 0.030(2) 0.048(3) 0.028(2) 0.009(2) 0.0020(19) 0.007(2)
C5 0.026(2) 0.052(4) 0.034(3) 0.005(2) 0.005(2) 0.005(2)
C6 0.036(3) 0.061(4) 0.041(3) -0.005(3) 0.007(2) 0.004(3)
C8 0.029(2) 0.060(4) 0.032(3) 0.005(2) 0.003(2) -0.007(3)
C25 0.076(4) 0.028(3) 0.056(4) -0.005(3) 0.031(3) -0.011(3)
C9 0.030(2) 0.055(4) 0.030(2) 0.009(2) 0.004(2) 0.004(2)
C11 0.030(2) 0.058(4) 0.038(3) 0.013(3) 0.005(2) 0.009(3)
O1 0.060(3) 0.066(3) 0.059(3) 0.023(2) 0.020(2) 0.029(2)
C14 0.023(2) 0.043(3) 0.046(3) 0.002(2) 0.008(2) 0.010(2)
C4 0.036(3) 0.070(5) 0.055(4) 0.005(3) 0.018(3) 0.013(3)
C3 0.035(3) 0.080(5) 0.073(4) 0.001(4) 0.021(3) -0.015(3)
C15 0.032(2) 0.043(3) 0.046(3) 0.009(2) 0.009(2) 0.004(2)
C1 0.048(3) 0.042(3) 0.050(3) 0.010(3) 0.015(3) 0.004(3)
C16 0.047(3) 0.045(4) 0.050(3) -0.003(3) 0.010(3) 0.011(3)
C2 0.053(4) 0.051(4) 0.071(4) 0.004(3) 0.019(3) -0.009(3)
C12 0.023(2) 0.072(4) 0.037(3) 0.004(3) 0.003(2) 0.007(3)
C17 0.040(3) 0.054(4) 0.068(4) -0.018(3) 0.016(3) 0.011(3)
C13 0.036(3) 0.157(9) 0.039(3) 0.010(4) -0.002(3) 0.036(4)
C19 0.067(4) 0.050(4) 0.084(5) 0.006(4) 0.036(4) 0.004(4)
C7 0.055(3) 0.054(4) 0.033(3) -0.004(2) 0.004(2) -0.014(3)
C18 0.066(4) 0.038(4) 0.108(6) -0.007(4) 0.034(4) -0.002(3)
O5 0.189(12) 0.023(4) 0.159(10) 0.000 0.014(8) 0.000
C51 0.106(6) 0.069(6) 0.062(5) 0.017(4) 0.004(4) -0.038(5)
C52 0.075(5) 0.089(7) 0.121(8) -0.006(6) 0.023(5) 0.019(5)
